data_2223574
loop_
_publ_author_name
'Arbuckle, William'
'Cartner, Stuart'
'Kennedy, Alan R.'
'Morrison, Catriona A.'

_publ_section_title
;
 Disodium (2<i>RS</i>,3<i>SR</i>)-tartrate
;
_journal_coeditor_code TK2539
_journal_issue 10
_journal_name_full 'Acta Crystallographica Section E'
_journal_page_first m1232
_journal_paper_doi 10.1107/S1600536809037155
_journal_volume 65
_journal_year 2009
_chemical_formula_iupac '2Na + , C4 H4 O6 2-'
_chemical_formula_moiety '2Na + , C4 H4 O6 2-'
_chemical_formula_sum 'C4 H4 Na2 O6'
_chemical_formula_weight 194.06
_chemical_name_common 'disodium +/-tartrate'
_chemical_name_systematic
;
Disodium (2<i>RS</i>,3<i>SR</i>)-tartrate
;
_space_group_IT_number 61
_symmetry_cell_setting orthorhombic
_symmetry_space_group_name_Hall '-P 2ac 2ab'
_symmetry_space_group_name_H-M 'P b c a'
_atom_sites_solution_hydrogens geom
_atom_sites_solution_primary direct
_atom_sites_solution_secondary difmap
_cell_angle_alpha 90
_cell_angle_beta 90
_cell_angle_gamma 90
_cell_formula_units_Z 8
_cell_length_a 10.1160(4)
_cell_length_b 10.0049(5)
_cell_length_c 13.0821(5)
_cell_measurement_reflns_used 3917
_cell_measurement_temperature 123(2)
_cell_measurement_theta_max 30.8
_cell_measurement_theta_min 2.5
_cell_volume 1324.03(10)
_computing_cell_refinement
;
CrysAlis CCD (Oxford Diffraction, 2007)
;
_computing_data_collection
;
CrysAlis CCD (Oxford Diffraction, 2007)
;
_computing_data_reduction
;
CrysAlis RED (Oxford Diffraction, 2007)
;
_computing_molecular_graphics 'ORTEP-3 (Farrugia, 1997)'
_computing_publication_material 'SHELXL97 (Sheldrick, 2008)'
_computing_structure_refinement 'SHELXL97 (Sheldrick, 2008)'
_computing_structure_solution 'SHELXS97 (Sheldrick, 2008)'
_diffrn_ambient_temperature 123(2)
_diffrn_measured_fraction_theta_full 0.999
_diffrn_measured_fraction_theta_max 0.928
_diffrn_measurement_device_type 'Oxford Diffraction Gemini S CCD'
_diffrn_measurement_method '\w scans'
_diffrn_radiation_monochromator graphite
_diffrn_radiation_source 'fine-focus sealed tube'
_diffrn_radiation_type MoK\a
_diffrn_radiation_wavelength 0.71073
_diffrn_reflns_av_R_equivalents 0.024
_diffrn_reflns_av_sigmaI/netI 0.026
_diffrn_reflns_limit_h_max 8
_diffrn_reflns_limit_h_min -14
_diffrn_reflns_limit_k_max 14
_diffrn_reflns_limit_k_min -14
_diffrn_reflns_limit_l_max 18
_diffrn_reflns_limit_l_min -17
_diffrn_reflns_number 7156
_diffrn_reflns_theta_full 27.5
_diffrn_reflns_theta_max 30.8
_diffrn_reflns_theta_min 3.1
_diffrn_standards_number 0
_exptl_absorpt_coefficient_mu 0.287
_exptl_absorpt_correction_T_max 1.000
_exptl_absorpt_correction_T_min 0.894
_exptl_absorpt_correction_type multi-scan
_exptl_absorpt_process_details
;
(ABSPACK; Oxford Diffraction, 2007)
;
_exptl_crystal_colour colourless
_exptl_crystal_density_diffrn 1.947
_exptl_crystal_density_method 'not measured'
_exptl_crystal_description block
_exptl_crystal_F_000 784
_exptl_crystal_size_max 0.24
_exptl_crystal_size_mid 0.15
_exptl_crystal_size_min 0.09
_refine_diff_density_max 0.39
_refine_diff_density_min -0.31
_refine_ls_extinction_method none
_refine_ls_goodness_of_fit_ref 1.05
_refine_ls_hydrogen_treatment mixed
_refine_ls_matrix_type full
_refine_ls_number_parameters 117
_refine_ls_number_reflns 1934
_refine_ls_number_restraints 0
_refine_ls_restrained_S_all 1.05
_refine_ls_R_factor_all 0.040
_refine_ls_R_factor_gt 0.028
_refine_ls_shift/su_max 0.001
_refine_ls_shift/su_mean 0.000
_refine_ls_structure_factor_coef Fsqd
_refine_ls_weighting_details 'calc w=1/[\s^2^(Fo^2^)+(0.0412P)^2^] where P=(Fo^2^+2Fc^2^)/3'
_refine_ls_weighting_scheme calc
_refine_ls_wR_factor_gt 0.069
_refine_ls_wR_factor_ref 0.072
_reflns_number_gt 1566
_reflns_number_total 1934
_reflns_threshold_expression I>2/s(I)
_cod_data_source_file tk2539.cif
_cod_data_source_block I
_cod_database_code 2223574
_cod_database_fobs_code 2223574

loop_
_symmetry_equiv_pos_as_xyz
'x, y, z'
'-x+1/2, -y, z+1/2'
'x+1/2, -y+1/2, -z'
'-x, y+1/2, -z+1/2'
'-x, -y, -z'
'x-1/2, y, -z-1/2'
'-x-1/2, y-1/2, z'
'x, -y-1/2, z-1/2'

loop_
_atom_site_type_symbol
_atom_site_label
_atom_site_fract_x
_atom_site_fract_y
_atom_site_fract_z
_atom_site_U_iso_or_equiv
_atom_site_adp_type
_atom_site_calc_flag
_atom_site_refinement_flags
_atom_site_occupancy
_atom_site_disorder_assembly
_atom_site_disorder_group
Na Na1 0.55185(4) -0.03963(5) -0.37266(3) 0.01008(12) Uani d . 1 . .
Na Na2 0.52569(5) -0.03323(5) 0.12690(3) 0.01163(12) Uani d . 1 . .
O O1 0.53147(9) -0.24500(8) -0.29356(7) 0.0149(2) Uani d . 1 . .
O O2 0.61519(8) -0.40740(8) -0.19771(6) 0.01028(18) Uani d . 1 . .
O O3 0.66678(8) -0.05364(8) -0.20387(6) 0.00958(17) Uani d . 1 . .
O O4 0.73339(8) -0.01137(9) 0.05789(6) 0.01434(19) Uani d . 1 . .
O O5 0.89689(8) -0.12972(8) -0.01024(6) 0.01052(18) Uani d . 1 . .
O O6 0.54400(8) -0.15557(9) -0.02943(6) 0.00950(17) Uani d . 1 . .
C C1 0.60624(11) -0.28543(11) -0.22473(8) 0.0082(2) Uani d . 1 . .
C C2 0.69680(11) -0.18581(11) -0.16939(8) 0.0078(2) Uani d . 1 . .
H H1 0.7910 -0.2069 -0.1859 0.009 Uiso calc R 1 . .
C C3 0.67622(11) -0.19485(12) -0.05305(8) 0.0082(2) Uani d . 1 . .
H H3 0.6900 -0.2894 -0.0306 0.010 Uiso calc R 1 . .
C C4 0.77515(10) -0.10399(12) 0.00307(8) 0.0087(2) Uani d . 1 . .
H H2 0.7378(17) 0.0000(17) -0.1980(13) 0.033(5) Uiso d . 1 . .
H H4 0.4958(17) -0.2286(16) -0.0224(14) 0.026(5) Uiso d . 1 . .

loop_
_atom_site_aniso_label
_atom_site_aniso_U_11
_atom_site_aniso_U_22
_atom_site_aniso_U_33
_atom_site_aniso_U_12
_atom_site_aniso_U_13
_atom_site_aniso_U_23
Na1 0.0103(2) 0.0103(2) 0.0096(2) -0.00008(18) 0.00033(16) 0.00102(17)
Na2 0.0123(2) 0.0126(2) 0.0100(2) 0.0033(2) 0.00156(16) 0.00156(17)
O1 0.0174(4) 0.0114(4) 0.0158(4) -0.0023(4) -0.0085(3) 0.0021(3)
O2 0.0111(4) 0.0073(4) 0.0124(4) 0.0000(3) 0.0002(3) 0.0005(3)
O3 0.0109(4) 0.0069(4) 0.0109(4) -0.0012(3) -0.0008(3) 0.0019(3)
O4 0.0116(4) 0.0154(4) 0.0161(4) -0.0004(4) 0.0013(3) -0.0077(3)
O5 0.0078(3) 0.0112(4) 0.0125(4) 0.0004(3) 0.0002(3) 0.0009(3)
O6 0.0074(4) 0.0097(4) 0.0114(4) -0.0004(3) 0.0017(3) 0.0003(3)
C1 0.0085(5) 0.0086(5) 0.0075(4) 0.0003(4) 0.0019(4) -0.0012(4)
C2 0.0087(5) 0.0066(5) 0.0082(4) 0.0002(4) -0.0003(4) 0.0002(4)
C3 0.0073(5) 0.0081(5) 0.0092(4) 0.0009(4) 0.0000(4) 0.0001(4)
C4 0.0100(5) 0.0092(5) 0.0069(5) -0.0004(4) -0.0004(4) 0.0020(4)

loop_
_atom_type_symbol
_atom_type_description
_atom_type_scat_dispersion_real
_atom_type_scat_dispersion_imag
_atom_type_scat_source
Na Na 0.0362 0.0249 'International Tables Vol C Tables 4.2.6.8 and 6.1.1.4'
O O 0.0106 0.0060 'International Tables Vol C Tables 4.2.6.8 and 6.1.1.4'
C C 0.0033 0.0016 'International Tables Vol C Tables 4.2.6.8 and 6.1.1.4'
H H 0.0000 0.0000 'International Tables Vol C Tables 4.2.6.8 and 6.1.1.4'

loop_
_geom_angle_atom_site_label_1
_geom_angle_atom_site_label_2
_geom_angle_atom_site_label_3
_geom_angle_site_symmetry_1
_geom_angle_site_symmetry_3
_geom_angle
_geom_angle_publ_flag
O1 Na1 O2 . 4_654 105.24(3) ?
O1 Na1 O5 . 6 83.81(3) ?
O2 Na1 O5 4_654 6 89.52(3) ?
O1 Na1 O4 . 2_654 115.96(4) ?
O2 Na1 O4 4_654 2_654 132.93(4) ?
O5 Na1 O4 6 2_654 115.67(3) ?
O1 Na1 O3 . . 66.16(3) ?
O2 Na1 O3 4_654 . 91.15(3) ?
O5 Na1 O3 6 . 149.03(3) ?
O4 Na1 O3 2_654 . 85.73(3) ?
O1 Na1 O5 . 2_654 159.12(4) ?
O2 Na1 O5 4_654 2_654 92.83(3) ?
O5 Na1 O5 6 2_654 86.00(3) ?
O4 Na1 O5 2_654 2_654 53.42(3) ?
O3 Na1 O5 . 2_654 124.87(3) ?
O1 Na1 C4 . 2_654 140.88(4) ?
O2 Na1 C4 4_654 2_654 113.09(4) ?
O5 Na1 C4 6 2_654 103.55(3) ?
O4 Na1 C4 2_654 2_654 26.47(3) ?
O3 Na1 C4 . 2_654 104.60(3) ?
O5 Na1 C4 2_654 2_654 27.09(3) ?
O1 Na1 Na2 . 5_655 75.27(3) ?
O2 Na1 Na2 4_654 5_655 48.44(2) ?
O5 Na1 Na2 6 5_655 122.82(3) ?
O4 Na1 Na2 2_654 5_655 121.39(3) ?
O3 Na1 Na2 . 5_655 44.07(2) ?
O5 Na1 Na2 2_654 5_655 125.40(3) ?
C4 Na1 Na2 2_654 5_655 126.00(3) ?
O1 Na1 Na1 . 5_654 125.98(3) ?
O2 Na1 Na1 4_654 5_654 91.68(3) ?
O5 Na1 Na1 6 5_654 44.70(2) ?
O4 Na1 Na1 2_654 5_654 82.32(2) ?
O3 Na1 Na1 . 5_654 166.03(3) ?
O5 Na1 Na1 2_654 5_654 41.30(2) ?
C4 Na1 Na1 2_654 5_654 61.79(2) ?
Na2 Na1 Na1 5_655 5_654 140.09(2) ?
O4 Na2 O3 . 5_655 152.61(4) ?
O4 Na2 O6 . 5_655 89.13(3) ?
O3 Na2 O6 5_655 5_655 72.09(3) ?
O4 Na2 O6 . . 69.00(3) ?
O3 Na2 O6 5_655 . 128.17(3) ?
O6 Na2 O6 5_655 . 88.34(3) ?
O4 Na2 O1 . 8_556 103.37(3) ?
O3 Na2 O1 5_655 8_556 99.91(3) ?
O6 Na2 O1 5_655 8_556 161.92(4) ?
O6 Na2 O1 . 8_556 84.14(3) ?
O4 Na2 O2 . 8_556 92.94(3) ?
O3 Na2 O2 5_655 8_556 89.70(3) ?
O6 Na2 O2 5_655 8_556 140.73(3) ?
O6 Na2 O2 . 8_556 128.77(3) ?
O1 Na2 O2 8_556 8_556 52.82(3) ?
O4 Na2 C1 . 8_556 93.93(3) ?
O3 Na2 C1 5_655 8_556 100.63(3) ?
O6 Na2 C1 5_655 8_556 167.66(4) ?
O6 Na2 C1 . 8_556 103.92(4) ?
O1 Na2 C1 8_556 8_556 26.57(3) ?
O2 Na2 C1 8_556 8_556 27.24(3) ?
O4 Na2 C4 . . 20.96(3) ?
O3 Na2 C4 5_655 . 170.22(3) ?
O6 Na2 C4 5_655 . 98.22(3) ?
O6 Na2 C4 . . 50.89(3) ?
O1 Na2 C4 8_556 . 89.75(3) ?
O2 Na2 C4 8_556 . 97.44(3) ?
C1 Na2 C4 8_556 . 88.69(3) ?
O4 Na2 Na1 . 5_655 124.34(3) ?
O3 Na2 Na1 5_655 5_655 47.50(2) ?
O6 Na2 Na1 5_655 5_655 105.57(3) ?
O6 Na2 Na1 . 5_655 160.01(3) ?
O1 Na2 Na1 8_556 5_655 78.32(2) ?
O2 Na2 Na1 8_556 5_655 43.53(2) ?
C1 Na2 Na1 8_556 5_655 62.98(3) ?
C4 Na2 Na1 . 5_655 137.55(3) ?
O4 Na2 Na2 . 5_655 74.89(3) ?
O3 Na2 Na2 5_655 5_655 102.54(3) ?
O6 Na2 Na2 5_655 5_655 44.23(2) ?
O6 Na2 Na2 . 5_655 44.11(2) ?
O1 Na2 Na2 8_556 5_655 126.20(3) ?
O2 Na2 Na2 8_556 5_655 167.44(3) ?
C1 Na2 Na2 8_556 5_655 148.01(3) ?
C4 Na2 Na2 . 5_655 70.08(2) ?
Na1 Na2 Na2 5_655 5_655 147.42(2) ?
C1 O1 Na1 . . 124.02(7) ?
C1 O1 Na2 . 8 91.57(7) ?
Na1 O1 Na2 . 8 128.11(4) ?
C1 O2 Na1 . 4_644 126.92(7) ?
C1 O2 Na2 . 8 87.02(6) ?
Na1 O2 Na2 4_644 8 88.03(3) ?
C2 O3 Na2 . 5_655 112.43(6) ?
C2 O3 Na1 . . 115.43(6) ?
Na2 O3 Na1 5_655 . 88.42(3) ?
C2 O3 H2 . . 110.8(11) ?
Na2 O3 H2 5_655 . 113.8(11) ?
Na1 O3 H2 . . 114.4(11) ?
C4 O4 Na2 . . 117.75(7) ?
C4 O4 Na1 . 2_655 93.95(7) ?
Na2 O4 Na1 . 2_655 134.16(4) ?
C4 O5 Na1 . 6_655 130.76(7) ?
C4 O5 Na1 . 2_655 88.02(7) ?
Na1 O5 Na1 6_655 2_655 94.00(3) ?
C3 O6 Na2 . 5_655 112.27(6) ?
C3 O6 Na2 . . 113.49(6) ?
Na2 O6 Na2 5_655 . 91.66(3) ?
C3 O6 H4 . . 108.1(11) ?
Na2 O6 H4 5_655 . 123.2(11) ?
Na2 O6 H4 . . 107.0(12) ?
O1 C1 O2 . . 123.77(10) ?
O1 C1 C2 . . 119.55(10) ?
O2 C1 C2 . . 116.66(9) ?
O1 C1 Na2 . 8 61.86(6) ?
O2 C1 Na2 . 8 65.74(6) ?
C2 C1 Na2 . 8 158.15(7) ?
O3 C2 C1 . . 108.96(9) ?
O3 C2 C3 . . 109.73(9) ?
C1 C2 C3 . . 110.33(9) ?
O3 C2 H1 . . 109.3 ?
C1 C2 H1 . . 109.3 ?
C3 C2 H1 . . 109.3 ?
O6 C3 C4 . . 110.09(9) ?
O6 C3 C2 . . 108.94(8) ?
C4 C3 C2 . . 110.44(9) ?
O6 C3 H3 . . 109.1 ?
C4 C3 H3 . . 109.1 ?
C2 C3 H3 . . 109.1 ?
O4 C4 O5 . . 123.96(10) ?
O4 C4 C3 . . 119.58(10) ?
O5 C4 C3 . . 116.46(10) ?
O4 C4 Na1 . 2_655 59.58(6) ?
O5 C4 Na1 . 2_655 64.89(6) ?
C3 C4 Na1 . 2_655 172.43(7) ?
O4 C4 Na2 . . 41.28(5) ?
O5 C4 Na2 . . 155.89(7) ?
C3 C4 Na2 . . 81.60(6) ?
Na1 C4 Na2 2_655 . 95.11(3) ?

loop_
_geom_bond_atom_site_label_1
_geom_bond_atom_site_label_2
_geom_bond_site_symmetry_2
_geom_bond_distance
_geom_bond_publ_flag
Na1 O1 . 2.3097(10) ?
Na1 O2 4_654 2.3352(9) ?
Na1 O5 6 2.3699(9) ?
Na1 O4 2_654 2.4095(9) ?
Na1 O3 . 2.4994(9) ?
Na1 O5 2_654 2.5257(9) ?
Na1 C4 2_654 2.7875(12) ?
Na1 Na2 5_655 3.3886(6) ?
Na1 Na1 5_654 3.5820(8) ?
Na2 O4 . 2.2973(9) ?
Na2 O3 5_655 2.3580(9) ?
Na2 O6 5_655 2.3856(9) ?
Na2 O6 . 2.3907(9) ?
Na2 O1 8_556 2.4513(10) ?
Na2 O2 8_556 2.5370(9) ?
Na2 C1 8_556 2.7790(12) ?
Na2 C4 . 3.0813(12) ?
Na2 Na1 5_655 3.3886(6) ?
Na2 Na2 5_655 3.4259(9) ?
O1 C1 . 1.2435(13) ?
O1 Na2 8 2.4513(10) ?
O2 C1 . 1.2737(14) ?
O2 Na1 4_644 2.3352(9) ?
O2 Na2 8 2.5370(9) ?
O3 C2 . 1.4298(14) ?
O3 Na2 5_655 2.3580(9) ?
O3 H2 . 0.900(17) ?
O4 C4 . 1.2457(13) ?
O4 Na1 2_655 2.4095(9) ?
O5 C4 . 1.2701(13) ?
O5 Na1 6_655 2.3699(9) ?
O5 Na1 2_655 2.5257(9) ?
O6 C3 . 1.4279(13) ?
O6 Na2 5_655 2.3856(9) ?
O6 H4 . 0.883(17) ?
C1 C2 . 1.5352(16) ?
C1 Na2 8 2.7790(12) ?
C2 C3 . 1.5389(14) ?
C2 H1 . 1.0000 ?
C3 C4 . 1.5385(15) ?
C3 H3 . 1.0000 ?
C4 Na1 2_655 2.7875(12) ?

loop_
_geom_hbond_atom_site_label_D
_geom_hbond_atom_site_label_H
_geom_hbond_atom_site_label_A
_geom_hbond_site_symmetry_A
_geom_hbond_distance_DH
_geom_hbond_distance_HA
_geom_hbond_distance_DA
_geom_hbond_angle_DHA
O3 H2 O2 7_765 0.900(17) 1.752(18) 2.6480(12) 173.2(17)
O6 H4 O5 3_445 0.883(17) 1.787(17) 2.6643(12) 172.0(18)

loop_
_geom_torsion_atom_site_label_1
_geom_torsion_atom_site_label_2
_geom_torsion_atom_site_label_3
_geom_torsion_atom_site_label_4
_geom_torsion_site_symmetry_1
_geom_torsion_site_symmetry_2
_geom_torsion_site_symmetry_3
_geom_torsion_site_symmetry_4
_geom_torsion
_geom_torsion_publ_flag
O2 Na1 O1 C1 4_654 . . . -103.88(9) ?
O5 Na1 O1 C1 6 . . . 168.31(9) ?
O4 Na1 O1 C1 2_654 . . . 52.72(10) ?
O3 Na1 O1 C1 . . . . -19.48(9) ?
O5 Na1 O1 C1 2_654 . . . 107.05(12) ?
C4 Na1 O1 C1 2_654 . . . 64.41(11) ?
Na2 Na1 O1 C1 5_655 . . . -65.38(9) ?
Na1 Na1 O1 C1 5_654 . . . 152.51(8) ?
O2 Na1 O1 Na2 4_654 . . 8 131.26(5) ?
O5 Na1 O1 Na2 6 . . 8 43.45(5) ?
O4 Na1 O1 Na2 2_654 . . 8 -72.13(6) ?
O3 Na1 O1 Na2 . . . 8 -144.34(6) ?
O5 Na1 O1 Na2 2_654 . . 8 -17.81(13) ?
C4 Na1 O1 Na2 2_654 . . 8 -60.45(7) ?
Na2 Na1 O1 Na2 5_655 . . 8 169.76(5) ?
Na1 Na1 O1 Na2 5_654 . . 8 27.65(7) ?
O1 Na1 O3 C2 . . . . 20.93(7) ?
O2 Na1 O3 C2 4_654 . . . 127.10(7) ?
O5 Na1 O3 C2 6 . . . 36.12(11) ?
O4 Na1 O3 C2 2_654 . . . -99.92(7) ?
O5 Na1 O3 C2 2_654 . . . -138.64(7) ?
C4 Na1 O3 C2 2_654 . . . -118.66(7) ?
Na2 Na1 O3 C2 5_655 . . . 114.18(8) ?
Na1 Na1 O3 C2 5_654 . . . -131.23(13) ?
O1 Na1 O3 Na2 . . . 5_655 -93.25(4) ?
O2 Na1 O3 Na2 4_654 . . 5_655 12.92(3) ?
O5 Na1 O3 Na2 6 . . 5_655 -78.06(7) ?
O4 Na1 O3 Na2 2_654 . . 5_655 145.90(3) ?
O5 Na1 O3 Na2 2_654 . . 5_655 107.18(4) ?
C4 Na1 O3 Na2 2_654 . . 5_655 127.16(3) ?
Na1 Na1 O3 Na2 5_654 . . 5_655 114.59(13) ?
O3 Na2 O4 C4 5_655 . . . -161.78(8) ?
O6 Na2 O4 C4 5_655 . . . -116.05(8) ?
O6 Na2 O4 C4 . . . . -27.50(7) ?
O1 Na2 O4 C4 8_556 . . . 50.75(8) ?
O2 Na2 O4 C4 8_556 . . . 103.18(8) ?
C1 Na2 O4 C4 8_556 . . . 75.91(8) ?
Na1 Na2 O4 C4 5_655 . . . 135.61(7) ?
Na2 Na2 O4 C4 5_655 . . . -73.63(7) ?
O3 Na2 O4 Na1 5_655 . . 2_655 69.96(10) ?
O6 Na2 O4 Na1 5_655 . . 2_655 115.68(6) ?
O6 Na2 O4 Na1 . . . 2_655 -155.76(6) ?
O1 Na2 O4 Na1 8_556 . . 2_655 -77.51(6) ?
O2 Na2 O4 Na1 8_556 . . 2_655 -25.08(6) ?
C1 Na2 O4 Na1 8_556 . . 2_655 -52.35(6) ?
C4 Na2 O4 Na1 . . . 2_655 -128.26(11) ?
Na1 Na2 O4 Na1 5_655 . . 2_655 7.34(7) ?
Na2 Na2 O4 Na1 5_655 . . 2_655 158.11(6) ?
O4 Na2 O6 C3 . . . . 25.51(7) ?
O3 Na2 O6 C3 5_655 . . . -179.25(7) ?
O6 Na2 O6 C3 5_655 . . . 115.22(8) ?
O1 Na2 O6 C3 8_556 . . . -81.24(7) ?
O2 Na2 O6 C3 8_556 . . . -50.74(9) ?
C1 Na2 O6 C3 8_556 . . . -63.37(8) ?
C4 Na2 O6 C3 . . . . 13.22(7) ?
Na1 Na2 O6 C3 5_655 . . . -109.91(9) ?
Na2 Na2 O6 C3 5_655 . . . 115.22(8) ?
O4 Na2 O6 Na2 . . . 5_655 -89.70(3) ?
O3 Na2 O6 Na2 5_655 . . 5_655 65.53(4) ?
O6 Na2 O6 Na2 5_655 . . 5_655 0.0 ?
O1 Na2 O6 Na2 8_556 . . 5_655 163.54(4) ?
O2 Na2 O6 Na2 8_556 . . 5_655 -165.95(4) ?
C1 Na2 O6 Na2 8_556 . . 5_655 -178.59(4) ?
C4 Na2 O6 Na2 . . . 5_655 -102.00(4) ?
Na1 Na2 O6 Na2 5_655 . . 5_655 134.88(8) ?
Na1 O1 C1 O2 . . . . -163.11(8) ?
Na2 O1 C1 O2 8 . . . -23.34(11) ?
Na1 O1 C1 C2 . . . . 15.30(14) ?
Na2 O1 C1 C2 8 . . . 155.06(9) ?
Na1 O1 C1 Na2 . . . 8 -139.77(8) ?
Na1 O2 C1 O1 4_644 . . . -62.75(14) ?
Na2 O2 C1 O1 8 . . . 22.53(11) ?
Na1 O2 C1 C2 4_644 . . . 118.80(9) ?
Na2 O2 C1 C2 8 . . . -155.91(9) ?
Na1 O2 C1 Na2 4_644 . . 8 -85.29(7) ?
Na2 O3 C2 C1 5_655 . . . 78.38(8) ?
Na1 O3 C2 C1 . . . . -21.02(10) ?
Na2 O3 C2 C3 5_655 . . . -42.52(10) ?
Na1 O3 C2 C3 . . . . -141.92(7) ?
O1 C1 C2 O3 . . . . 5.65(14) ?
O2 C1 C2 O3 . . . . -175.83(9) ?
Na2 C1 C2 O3 8 . . . 93.2(2) ?
O1 C1 C2 C3 . . . . 126.19(11) ?
O2 C1 C2 C3 . . . . -55.30(13) ?
Na2 C1 C2 C3 8 . . . -146.27(17) ?
Na2 O6 C3 C4 5_655 . . . 80.01(8) ?
Na2 O6 C3 C4 . . . . -22.24(10) ?
Na2 O6 C3 C2 5_655 . . . -41.23(10) ?
Na2 O6 C3 C2 . . . . -143.48(7) ?
O3 C2 C3 O6 . . . . 56.23(12) ?
C1 C2 C3 O6 . . . . -63.83(12) ?
O3 C2 C3 C4 . . . . -64.79(11) ?
C1 C2 C3 C4 . . . . 175.14(9) ?
Na2 O4 C4 O5 . . . . -154.27(9) ?
Na1 O4 C4 O5 2_655 . . . -8.65(11) ?
Na2 O4 C4 C3 . . . . 25.69(12) ?
Na1 O4 C4 C3 2_655 . . . 171.31(8) ?
Na2 O4 C4 Na1 . . . 2_655 -145.62(7) ?
Na1 O4 C4 Na2 2_655 . . . 145.62(7) ?
Na1 O5 C4 O4 6_655 . . . -85.34(13) ?
Na1 O5 C4 O4 2_655 . . . 8.23(11) ?
Na1 O5 C4 C3 6_655 . . . 94.70(11) ?
Na1 O5 C4 C3 2_655 . . . -171.72(8) ?
Na1 O5 C4 Na1 6_655 . . 2_655 -93.57(8) ?
Na1 O5 C4 Na2 6_655 . . . -129.86(16) ?
Na1 O5 C4 Na2 2_655 . . . -36.3(2) ?
O6 C3 C4 O4 . . . . -1.01(13) ?
C2 C3 C4 O4 . . . . 119.33(11) ?
O6 C3 C4 O5 . . . . 178.95(9) ?
C2 C3 C4 O5 . . . . -60.71(13) ?
O6 C3 C4 Na1 . . . 2_655 80.5(6) ?
C2 C3 C4 Na1 . . . 2_655 -159.2(5) ?
O6 C3 C4 Na2 . . . . 15.80(7) ?
C2 C3 C4 Na2 . . . . 136.14(8) ?
O3 Na2 C4 O4 5_655 . . . 57.9(2) ?
O6 Na2 C4 O4 5_655 . . . 65.18(8) ?
O6 Na2 C4 O4 . . . . 146.25(9) ?
O1 Na2 C4 O4 8_556 . . . -131.11(8) ?
O2 Na2 C4 O4 8_556 . . . -78.70(8) ?
C1 Na2 C4 O4 8_556 . . . -104.56(8) ?
Na1 Na2 C4 O4 5_655 . . . -58.85(9) ?
Na2 Na2 C4 O4 5_655 . . . 99.85(8) ?
O4 Na2 C4 O5 . . . . 61.8(2) ?
O3 Na2 C4 O5 5_655 . . . 119.7(2) ?
O6 Na2 C4 O5 5_655 . . . 127.0(2) ?
O6 Na2 C4 O5 . . . . -151.9(2) ?
O1 Na2 C4 O5 8_556 . . . -69.3(2) ?
O2 Na2 C4 O5 8_556 . . . -16.9(2) ?
C1 Na2 C4 O5 8_556 . . . -42.7(2) ?
Na1 Na2 C4 O5 5_655 . . . 3.0(2) ?
Na2 Na2 C4 O5 5_655 . . . 161.7(2) ?
O4 Na2 C4 C3 . . . . -157.60(11) ?
O3 Na2 C4 C3 5_655 . . . -99.7(2) ?
O6 Na2 C4 C3 5_655 . . . -92.43(6) ?
O6 Na2 C4 C3 . . . . -11.35(6) ?
O1 Na2 C4 C3 8_556 . . . 71.29(6) ?
O2 Na2 C4 C3 8_556 . . . 123.70(6) ?
C1 Na2 C4 C3 8_556 . . . 97.84(6) ?
Na1 Na2 C4 C3 5_655 . . . 143.55(5) ?
Na2 Na2 C4 C3 5_655 . . . -57.75(5) ?
O4 Na2 C4 Na1 . . . 2_655 29.27(7) ?
O3 Na2 C4 Na1 5_655 . . 2_655 87.1(2) ?
O6 Na2 C4 Na1 5_655 . . 2_655 94.44(4) ?
O6 Na2 C4 Na1 . . . 2_655 175.52(5) ?
O1 Na2 C4 Na1 8_556 . . 2_655 -101.84(3) ?
O2 Na2 C4 Na1 8_556 . . 2_655 -49.43(4) ?
C1 Na2 C4 Na1 8_556 . . 2_655 -75.29(4) ?
Na1 Na2 C4 Na1 5_655 . . 2_655 -29.59(5) ?
Na2 Na2 C4 Na1 5_655 . . 2_655 129.12(3) ?

loop_
_cod_related_entry_id
_cod_related_entry_database
_cod_related_entry_code
1 MPOD 1000244
